data_4315510
loop_
_publ_author_name
'Robert P. Davies'
'M. Giovanna Martinelli'
'Laura Patel'
'Andrew J. P. White'

_publ_section_title
;
 Facile Synthesis of Bis(dichalcogenophosphinate)s and a Remarkable
 [Li8(OH)6]2+ Polyhedron
;
_journal_name_full 'Inorganic Chemistry'
_journal_page_first 4626
_journal_page_last 4631
_journal_paper_doi 10.1021/ic100272y
_journal_volume 49
_journal_year 2010
_chemical_formula_moiety 'C32 H70 Li8 O14, C14 H14 P2 Te4'
_chemical_formula_sum 'C46 H84 Li8 O14 P2 Te4'
_chemical_formula_weight 1488.99
_chemical_name_common 4
_chemical_name_systematic
; 
 ? 
;
_space_group_IT_number 14
_symmetry_cell_setting monoclinic
_symmetry_space_group_name_Hall '-P 2yn'
_symmetry_space_group_name_H-M 'P 1 21/n 1'
_atom_sites_solution_hydrogens geom
_atom_sites_solution_primary direct
_atom_sites_solution_secondary difmap
_audit_creation_method SHELXL-97
_cell_angle_alpha 90.00
_cell_angle_beta 91.215(7)
_cell_angle_gamma 90.00
_cell_formula_units_Z 2
_cell_length_a 12.8696(13)
_cell_length_b 15.3157(16)
_cell_length_c 16.1711(14)
_cell_measurement_reflns_used 36
_cell_measurement_temperature 183(2)
_cell_measurement_theta_max 28.63
_cell_measurement_theta_min 5.80
_cell_volume 3186.7(5)
_computing_cell_refinement 'Bruker XSCANS'
_computing_data_collection 'Bruker XSCANS'
_computing_data_reduction 'Bruker SHELXTL'
_computing_molecular_graphics 'Bruker SHELXTL'
_computing_publication_material 'Bruker SHELXTL'
_computing_structure_refinement 'SHELXL-97 (Sheldrick, 1997)'
_computing_structure_solution 'SHELXS-97 (Sheldrick, 1990)'
_diffrn_ambient_temperature 183(2)
_diffrn_measured_fraction_theta_full 0.998
_diffrn_measured_fraction_theta_max 0.998
_diffrn_measurement_device_type 'Bruker P4'
_diffrn_measurement_method '\w scans'
_diffrn_radiation_monochromator graphite
_diffrn_radiation_source 'rotating anode'
_diffrn_radiation_type CuK\a
_diffrn_radiation_wavelength 1.54178
_diffrn_reflns_av_R_equivalents 0.0723
_diffrn_reflns_av_sigmaI/netI 0.1826
_diffrn_reflns_limit_h_max 14
_diffrn_reflns_limit_h_min -14
_diffrn_reflns_limit_k_max 16
_diffrn_reflns_limit_k_min -9
_diffrn_reflns_limit_l_max 17
_diffrn_reflns_limit_l_min -17
_diffrn_reflns_number 4571
_diffrn_reflns_theta_full 57.42
_diffrn_reflns_theta_max 57.42
_diffrn_reflns_theta_min 3.98
_diffrn_standards_interval_count 97
_diffrn_standards_number 3
_exptl_absorpt_coefficient_mu 15.204
_exptl_absorpt_correction_T_max 0.1017
_exptl_absorpt_correction_T_min 0.0288
_exptl_absorpt_correction_type psi-scan
_exptl_absorpt_process_details 'Bruker XPREP'
_exptl_crystal_colour Yellow
_exptl_crystal_density_diffrn 1.552
_exptl_crystal_density_method 'not measured'
_exptl_crystal_description needles
_exptl_crystal_F_000 1468
_exptl_crystal_size_max 0.27
_exptl_crystal_size_mid 0.13
_exptl_crystal_size_min 0.05
_refine_diff_density_max 0.917
_refine_diff_density_min -0.773
_refine_diff_density_rms 0.147
_refine_ls_extinction_method none
_refine_ls_goodness_of_fit_ref 0.966
_refine_ls_hydrogen_treatment constr
_refine_ls_matrix_type full
_refine_ls_number_parameters 322
_refine_ls_number_reflns 4350
_refine_ls_number_restraints 1418
_refine_ls_restrained_S_all 0.848
_refine_ls_R_factor_all 0.2761
_refine_ls_R_factor_gt 0.1255
_refine_ls_shift/su_max 0.001
_refine_ls_shift/su_mean 0.000
_refine_ls_structure_factor_coef Fsqd
_refine_ls_weighting_details 'calc w=1/[\s^2^(Fo^2^)+(0.1600P)^2^+0.0000P] where P=(Fo^2^+2Fc^2^)/3'
_refine_ls_weighting_scheme calc
_refine_ls_wR_factor_gt 0.3078
_refine_ls_wR_factor_ref 0.3747
_reflns_number_gt 1497
_reflns_number_total 4350
_reflns_threshold_expression >2sigma(I)
_cod_data_source_file ic100272y_si_001_3.cif
_cod_data_source_block 4
_cod_depositor_comments
;
The following automatic conversions were performed:

'_symmetry_cell_setting' value 'Monoclinic' changed to 'monoclinic'
according to the built-in table from CIF Core dictionary named
'cif_core.dic' version 2.4.1 from 2010-06-29.

Automatic conversion script
Id: cif_fix_values 1646 2011-03-28 12:23:43Z adriana 
;
_cod_database_code 4315510

loop_
_symmetry_equiv_pos_as_xyz
'x, y, z'
'-x+1/2, y+1/2, -z+1/2'
'-x, -y, -z'
'x-1/2, -y-1/2, z-1/2'

loop_
_atom_site_label
_atom_site_type_symbol
_atom_site_fract_x
_atom_site_fract_y
_atom_site_fract_z
_atom_site_U_iso_or_equiv
_atom_site_adp_type
_atom_site_occupancy
_atom_site_symmetry_multiplicity
_atom_site_calc_flag
_atom_site_refinement_flags
_atom_site_disorder_assembly
_atom_site_disorder_group
Te1 Te -0.1986(3) 0.29724(15) 0.44698(13) 0.1409(12) Uani 1 1 d . . .
Te2 Te -0.1916(2) 0.46524(14) 0.64593(14) 0.1249(10) Uani 1 1 d . . .
P1 P -0.1026(8) 0.3885(4) 0.5412(4) 0.103(3) Uani 1 1 d . . .
C1 C -0.040(2) 0.4684(16) 0.4771(15) 0.100(9) Uani 1 1 d . . .
H1A H -0.0020 0.4370 0.4333 0.120 Uiso 1 1 calc R . .
H1B H -0.0940 0.5043 0.4495 0.120 Uiso 1 1 calc R . .
C2 C 0.072(2) 0.2849(15) 0.5331(11) 0.137(10) Uani 1 1 d GU . .
H2A H 0.0628 0.2913 0.4750 0.164 Uiso 1 1 calc R . .
C3 C 0.152(2) 0.2335(16) 0.5653(18) 0.170(12) Uani 1 1 d GU . .
H3A H 0.1978 0.2048 0.5291 0.203 Uiso 1 1 calc R . .
C4 C 0.1645(19) 0.2242(16) 0.6504(19) 0.178(13) Uani 1 1 d GU . .
H4A H 0.2193 0.1891 0.6724 0.213 Uiso 1 1 calc R . .
C5 C 0.097(2) 0.2662(16) 0.7034(12) 0.167(12) Uani 1 1 d GU . .
H5A H 0.1058 0.2598 0.7615 0.201 Uiso 1 1 calc R . .
C6 C 0.017(2) 0.3176(14) 0.6712(13) 0.146(11) Uani 1 1 d GU . .
H6A H -0.0292 0.3464 0.7074 0.175 Uiso 1 1 calc R . .
C7 C 0.0041(17) 0.3270(12) 0.5861(14) 0.121(9) Uani 1 1 d GU . .
Li1 Li 0.408(3) -0.039(3) 0.602(2) 0.106(13) Uani 1 1 d DU . .
Li2 Li 0.530(4) 0.088(2) 0.593(2) 0.094(12) Uani 1 1 d DU . .
Li3 Li 0.651(2) 0.005(3) 0.545(2) 0.102(13) Uani 1 1 d DU . .
Li4 Li 0.537(4) -0.130(2) 0.546(2) 0.108(14) Uani 1 1 d DU . .
O1 O 0.5564(19) -0.0291(10) 0.6217(11) 0.113(7) Uani 1 1 d . . .
O2 O 0.388(2) 0.0816(11) 0.5521(11) 0.119(8) Uani 1 1 d . . .
O3 O 0.6053(18) 0.1065(11) 0.4938(10) 0.111(7) Uani 1 1 d . . .
O10 O 0.3097(17) -0.0450(15) 0.6957(11) 0.132(5) Uani 1 1 d DU . .
C11 C 0.321(2) -0.001(2) 0.7715(14) 0.133(6) Uani 1 1 d DU . .
H11A H 0.3134 0.0624 0.7635 0.160 Uiso 1 1 calc R . .
H11B H 0.3910 -0.0129 0.7962 0.160 Uiso 1 1 calc R . .
C12 C 0.241(2) -0.034(2) 0.8258(13) 0.139(6) Uani 1 1 d DU . .
H12A H 0.2676 -0.0823 0.8611 0.167 Uiso 1 1 calc R . .
H12B H 0.2144 0.0129 0.8617 0.167 Uiso 1 1 calc R . .
C13 C 0.160(2) -0.065(3) 0.7710(18) 0.144(6) Uani 1 1 d DU . .
H13A H 0.1024 -0.0225 0.7675 0.173 Uiso 1 1 calc R . .
H13B H 0.1327 -0.1216 0.7904 0.173 Uiso 1 1 calc R . .
C14 C 0.208(2) -0.075(3) 0.6911(15) 0.145(6) Uani 1 1 d DU . .
H14A H 0.2069 -0.1374 0.6747 0.174 Uiso 1 1 calc R . .
H14B H 0.1678 -0.0416 0.6488 0.174 Uiso 1 1 calc R . .
O20 O 0.5562(17) 0.1808(14) 0.6749(11) 0.133(5) Uani 1 1 d DU . .
C21 C 0.516(2) 0.187(2) 0.7544(15) 0.138(6) Uani 1 1 d DU . .
H21A H 0.5029 0.1284 0.7768 0.166 Uiso 1 1 calc R . .
H21B H 0.4501 0.2201 0.7525 0.166 Uiso 1 1 calc R . .
C22 C 0.592(3) 0.233(3) 0.8070(13) 0.149(6) Uani 1 1 d DU . .
H22A H 0.5618 0.2871 0.8293 0.179 Uiso 1 1 calc R . .
H22B H 0.6146 0.1952 0.8539 0.179 Uiso 1 1 calc R . .
C23 C 0.678(2) 0.252(2) 0.7553(18) 0.150(6) Uani 1 1 d DU . .
H23A H 0.7345 0.2093 0.7637 0.180 Uiso 1 1 calc R . .
H23B H 0.7049 0.3115 0.7666 0.180 Uiso 1 1 calc R . .
C24 C 0.634(3) 0.246(2) 0.6712(15) 0.147(6) Uani 1 1 d DU . .
H24A H 0.6027 0.3027 0.6539 0.176 Uiso 1 1 calc R . .
H24B H 0.6877 0.2299 0.6315 0.176 Uiso 1 1 calc R . .
O30 O 0.8002(17) -0.0109(14) 0.5723(12) 0.140(5) Uani 1 1 d DU . .
C31 C 0.845(2) -0.015(2) 0.6530(15) 0.157(6) Uani 1 1 d DU . .
H31A H 0.8879 -0.0683 0.6600 0.188 Uiso 1 1 calc R . .
H31B H 0.7908 -0.0146 0.6954 0.188 Uiso 1 1 calc R . .
C32 C 0.910(3) 0.064(2) 0.6598(16) 0.148(6) Uani 1 1 d DU . .
H32A H 0.8705 0.1131 0.6827 0.178 Uiso 1 1 calc R . .
H32B H 0.9720 0.0528 0.6961 0.178 Uiso 1 1 calc R . .
C33 C 0.941(3) 0.082(2) 0.577(2) 0.159(6) Uani 1 1 d DU . .
H33A H 1.0166 0.0736 0.5717 0.190 Uiso 1 1 calc R . .
H33B H 0.9231 0.1428 0.5620 0.190 Uiso 1 1 calc R . .
C34 C 0.883(2) 0.020(2) 0.5247(15) 0.160(6) Uani 1 1 d DU . .
H34A H 0.8566 0.0499 0.4741 0.192 Uiso 1 1 calc R . .
H34B H 0.9289 -0.0284 0.5081 0.192 Uiso 1 1 calc R . .
O40 O 0.579(2) -0.2527(12) 0.5583(11) 0.136(5) Uani 1 1 d DU . .
C41 C 0.574(3) -0.3065(16) 0.6279(14) 0.148(6) Uani 1 1 d DU . .
H41A H 0.5300 -0.2791 0.6703 0.178 Uiso 1 1 calc R . .
H41B H 0.6441 -0.3161 0.6521 0.178 Uiso 1 1 calc R . .
C42 C 0.528(3) -0.3892(16) 0.6007(17) 0.146(6) Uani 1 1 d DU . .
H42A H 0.5656 -0.4389 0.6269 0.176 Uiso 1 1 calc R . .
H42B H 0.4541 -0.3923 0.6155 0.176 Uiso 1 1 calc R . .
C43 C 0.539(3) -0.3914(17) 0.5130(17) 0.149(6) Uani 1 1 d DU . .
H43A H 0.4698 -0.3918 0.4849 0.179 Uiso 1 1 calc R . .
H43B H 0.5778 -0.4440 0.4961 0.179 Uiso 1 1 calc R . .
C44 C 0.596(3) -0.3122(16) 0.4924(16) 0.153(6) Uani 1 1 d DU . .
H44A H 0.6711 -0.3249 0.4876 0.183 Uiso 1 1 calc R . .
H44B H 0.5700 -0.2875 0.4393 0.183 Uiso 1 1 calc R . .

loop_
_atom_site_aniso_label
_atom_site_aniso_U_11
_atom_site_aniso_U_22
_atom_site_aniso_U_33
_atom_site_aniso_U_23
_atom_site_aniso_U_13
_atom_site_aniso_U_12
Te1 0.220(3) 0.1165(14) 0.0864(11) 0.0021(10) 0.0067(14) -0.0789(18)
Te2 0.162(2) 0.1060(13) 0.1080(13) -0.0025(11) 0.0380(14) 0.0020(14)
P1 0.170(9) 0.066(3) 0.076(3) 0.008(3) 0.020(4) -0.020(4)
C1 0.13(3) 0.083(14) 0.087(15) 0.008(12) 0.024(16) -0.012(16)
C2 0.19(3) 0.112(17) 0.113(18) 0.000(15) 0.018(19) 0.036(18)
C3 0.18(3) 0.13(2) 0.20(3) 0.00(2) 0.04(2) 0.079(19)
C4 0.19(3) 0.12(2) 0.22(3) 0.03(2) 0.04(3) 0.05(2)
C5 0.19(3) 0.13(2) 0.19(3) 0.067(19) 0.04(2) 0.01(2)
C6 0.20(3) 0.093(16) 0.14(2) 0.041(15) 0.03(2) 0.007(18)
C7 0.19(3) 0.070(12) 0.108(16) 0.019(12) -0.001(18) 0.006(15)
Li1 0.13(2) 0.085(16) 0.104(18) 0.011(14) 0.008(15) -0.017(15)
Li2 0.11(2) 0.088(16) 0.085(16) -0.013(13) 0.013(15) -0.009(15)
Li3 0.12(2) 0.106(18) 0.086(17) -0.007(14) 0.019(15) -0.014(15)
Li4 0.11(2) 0.117(19) 0.099(18) 0.015(15) 0.025(15) -0.007(15)
O1 0.18(2) 0.074(9) 0.092(11) -0.014(8) 0.017(12) -0.032(12)
O2 0.19(2) 0.082(10) 0.087(10) -0.022(8) 0.040(13) -0.046(12)
O3 0.16(2) 0.092(10) 0.081(10) -0.030(9) 0.029(12) -0.029(12)
O10 0.148(9) 0.132(8) 0.115(8) 0.001(8) 0.014(8) -0.015(8)
C11 0.147(10) 0.127(9) 0.125(9) -0.004(8) 0.013(9) -0.016(9)
C12 0.149(10) 0.138(9) 0.132(9) -0.011(9) 0.013(9) -0.019(9)
C13 0.150(10) 0.146(10) 0.136(10) -0.003(9) 0.012(9) -0.014(9)
C14 0.157(10) 0.143(9) 0.134(9) -0.008(9) 0.009(9) -0.012(9)
O20 0.153(9) 0.128(8) 0.119(8) -0.012(7) 0.030(8) -0.032(8)
C21 0.148(10) 0.138(9) 0.128(9) -0.013(9) 0.015(9) -0.017(9)
C22 0.162(10) 0.152(10) 0.135(10) -0.009(9) 0.013(9) -0.019(9)
C23 0.154(10) 0.148(10) 0.149(10) 0.003(9) 0.011(9) -0.025(9)
C24 0.156(10) 0.145(10) 0.140(9) -0.007(9) 0.017(9) -0.025(9)
O30 0.149(9) 0.144(9) 0.128(8) -0.021(8) 0.026(8) -0.021(8)
C31 0.165(10) 0.158(10) 0.149(9) 0.001(9) 0.014(9) -0.020(9)
C32 0.157(10) 0.147(10) 0.141(10) -0.008(9) 0.012(9) -0.013(9)
C33 0.172(10) 0.152(10) 0.152(10) -0.002(9) 0.009(9) -0.017(9)
C34 0.169(10) 0.160(10) 0.150(10) -0.003(9) 0.005(9) -0.012(9)
O40 0.155(9) 0.132(8) 0.122(8) -0.006(8) 0.017(8) -0.021(8)
C41 0.160(10) 0.145(9) 0.140(9) -0.006(9) 0.014(9) -0.011(9)
C42 0.159(10) 0.137(10) 0.143(10) 0.002(9) 0.012(9) -0.017(9)
C43 0.165(10) 0.142(10) 0.141(10) 0.001(9) 0.014(9) -0.020(9)
C44 0.167(10) 0.144(9) 0.147(9) -0.006(9) 0.014(9) -0.018(9)

loop_
_atom_type_symbol
_atom_type_description
_atom_type_scat_dispersion_real
_atom_type_scat_dispersion_imag
_atom_type_scat_source
C C 0.0181 0.0091 'International Tables Vol C Tables 4.2.6.8 and 6.1.1.4'
H H 0.0000 0.0000 'International Tables Vol C Tables 4.2.6.8 and 6.1.1.4'
Li Li 0.0008 0.0003 'International Tables Vol C Tables 4.2.6.8 and 6.1.1.4'
O O 0.0492 0.0322 'International Tables Vol C Tables 4.2.6.8 and 6.1.1.4'
P P 0.2955 0.4335 'International Tables Vol C Tables 4.2.6.8 and 6.1.1.4'
Te Te -0.1759 6.3531 'International Tables Vol C Tables 4.2.6.8 and 6.1.1.4'

loop_
_geom_angle_atom_site_label_1
_geom_angle_atom_site_label_2
_geom_angle_atom_site_label_3
_geom_angle
_geom_angle_site_symmetry_1
_geom_angle_site_symmetry_3
_geom_angle_publ_flag
C7 P1 C1 103.7(14) . . ?
C7 P1 Te2 110.2(8) . . ?
C1 P1 Te2 107.6(9) . . ?
C7 P1 Te1 109.2(8) . . ?
C1 P1 Te1 105.2(9) . . ?
Te2 P1 Te1 119.5(4) . . ?
C1 C1 P1 116(2) 3_566 . ?
C3 C2 C7 120.0 . . ?
C4 C3 C2 120.0 . . ?
C3 C4 C5 120.0 . . ?
C6 C5 C4 120.0 . . ?
C5 C6 C7 120.0 . . ?
C6 C7 C2 120.0 . . ?
C6 C7 P1 121.7(15) . . ?
C2 C7 P1 118.3(15) . . ?
O3 Li1 O1 104.5(19) 3_656 . ?
O3 Li1 O10 123.7(18) 3_656 . ?
O1 Li1 O10 121.6(19) . . ?
O3 Li1 O2 99.2(19) 3_656 . ?
O1 Li1 O2 96.3(18) . . ?
O10 Li1 O2 105(2) . . ?
O1 Li2 O3 105(2) . . ?
O1 Li2 O2 101.5(18) . . ?
O3 Li2 O2 102(2) . . ?
O1 Li2 O20 120(2) . . ?
O3 Li2 O20 112.1(16) . . ?
O2 Li2 O20 114(2) . . ?
O1 Li3 O3 109(2) . . ?
O1 Li3 O30 118(2) . . ?
O3 Li3 O30 120(2) . . ?
O1 Li3 O2 100.1(19) . 3_656 ?
O3 Li3 O2 97.4(17) . 3_656 ?
O30 Li3 O2 108(2) . 3_656 ?
O40 Li4 O3 118(3) . 3_656 ?
O40 Li4 O1 131(2) . . ?
O3 Li4 O1 99.4(18) 3_656 . ?
O40 Li4 O2 107.0(19) . 3_656 ?
O3 Li4 O2 97.4(19) 3_656 3_656 ?
O1 Li4 O2 97.8(19) . 3_656 ?
Li3 O1 Li2 71.5(19) . . ?
Li3 O1 Li1 126(2) . . ?
Li2 O1 Li1 82(2) . . ?
Li3 O1 Li4 83(2) . . ?
Li2 O1 Li4 125(2) . . ?
Li1 O1 Li4 74(2) . . ?
Li2 O2 Li4 78(2) . 3_656 ?
Li2 O2 Li1 78.3(19) . . ?
Li4 O2 Li1 126.3(19) 3_656 . ?
Li2 O2 Li3 119.8(18) . 3_656 ?
Li4 O2 Li3 76.0(18) 3_656 3_656 ?
Li1 O2 Li3 75.8(17) . 3_656 ?
Li3 O3 Li1 86(2) . 3_656 ?
Li3 O3 Li2 70.4(19) . . ?
Li1 O3 Li2 125.2(19) 3_656 . ?
Li3 O3 Li4 126(2) . 3_656 ?
Li1 O3 Li4 76(2) 3_656 3_656 ?
Li2 O3 Li4 80(2) . 3_656 ?
C14 O10 C11 106.7(16) . . ?
C14 O10 Li1 126.1(12) . . ?
C11 O10 Li1 125.6(12) . . ?
O10 C11 C12 107.3(14) . . ?
C13 C12 C11 104.8(12) . . ?
C12 C13 C14 106.0(11) . . ?
O10 C14 C13 109.4(14) . . ?
C21 O20 C24 105.0(16) . . ?
C21 O20 Li2 127.7(12) . . ?
C24 O20 Li2 126.4(12) . . ?
O20 C21 C22 108.6(14) . . ?
C23 C22 C21 105.7(10) . . ?
C22 C23 C24 104.0(12) . . ?
O20 C24 C23 105.3(15) . . ?
C34 O30 C31 102.5(17) . . ?
C34 O30 Li3 125.3(15) . . ?
C31 O30 Li3 126.1(14) . . ?
O30 C31 C32 104.7(15) . . ?
C33 C32 C31 104.9(11) . . ?
C32 C33 C34 105.9(10) . . ?
O30 C34 C33 106.3(15) . . ?
C41 O40 C44 103.7(17) . . ?
C41 O40 Li4 128.6(14) . . ?
C44 O40 Li4 125.8(13) . . ?
O40 C41 C42 107.2(15) . . ?
C43 C42 C41 105.9(10) . . ?
C42 C43 C44 105.5(11) . . ?
O40 C44 C43 105.9(15) . . ?

loop_
_geom_bond_atom_site_label_1
_geom_bond_atom_site_label_2
_geom_bond_distance
_geom_bond_site_symmetry_2
_geom_bond_publ_flag
Te1 P1 2.392(8) . ?
Te2 P1 2.376(8) . ?
P1 C7 1.81(2) . ?
P1 C1 1.81(2) . ?
C1 C1 1.58(5) 3_566 ?
C2 C3 1.3900 . ?
C2 C7 1.3900 . ?
C3 C4 1.3900 . ?
C4 C5 1.3900 . ?
C5 C6 1.3900 . ?
C6 C7 1.3900 . ?
Li1 O3 1.87(4) 3_656 ?
Li1 O1 1.93(5) . ?
Li1 O10 1.99(3) . ?
Li1 O2 2.03(5) . ?
Li2 O1 1.88(5) . ?
Li2 O3 1.91(4) . ?
Li2 O2 1.94(5) . ?
Li2 O20 1.97(3) . ?
Li3 O1 1.84(4) . ?
Li3 O3 1.86(5) . ?
Li3 O30 1.97(3) . ?
Li3 O2 2.10(4) 3_656 ?
Li4 O40 1.96(3) . ?
Li4 O3 1.96(6) 3_656 ?
Li4 O1 1.99(4) . ?
Li4 O2 2.03(4) 3_656 ?
O2 Li4 2.03(4) 3_656 ?
O2 Li3 2.10(4) 3_656 ?
O3 Li1 1.87(4) 3_656 ?
O3 Li4 1.96(6) 3_656 ?
O10 C14 1.392(17) . ?
O10 C11 1.402(17) . ?
C11 C12 1.46(2) . ?
C12 C13 1.43(3) . ?
C13 C14 1.45(2) . ?
O20 C21 1.397(17) . ?
O20 C24 1.415(18) . ?
C21 C22 1.46(2) . ?
C22 C23 1.43(3) . ?
C23 C24 1.46(2) . ?
O30 C34 1.415(18) . ?
O30 C31 1.419(18) . ?
C31 C32 1.47(2) . ?
C32 C33 1.43(3) . ?
C33 C34 1.46(2) . ?
O40 C41 1.397(18) . ?
O40 C44 1.422(18) . ?
C41 C42 1.46(2) . ?
C42 C43 1.43(3) . ?
C43 C44 1.46(2) . ?
